data_2223592
loop_
_publ_author_name
'Bao, Feng-Yu'
'Zhang, Yu-Xia'
'Zhou, Ying-Xia'
'Zhang, Hai-Yan'

_publ_section_title
;
 <i>N</i>'-(Propan-2-ylidene)nicotinohydrazide
;
_journal_coeditor_code XU2604
_journal_issue 10
_journal_name_full 'Acta Crystallographica Section E'
_journal_page_first o2335
_journal_paper_doi 10.1107/S1600536809034734
_journal_volume 65
_journal_year 2009
_chemical_formula_iupac 'C9 H11 N3 O'
_chemical_formula_moiety 'C9 H11 N3 O'
_chemical_formula_sum 'C9 H11 N3 O'
_chemical_formula_weight 177.21
_chemical_name_systematic
;
<i>N</i>'-(Propan-2-ylidene)nicotinohydrazide
;
_space_group_IT_number 14
_symmetry_cell_setting monoclinic
_symmetry_space_group_name_Hall '-P 2yn'
_symmetry_space_group_name_H-M 'P 1 21/n 1'
_atom_sites_solution_hydrogens geom
_atom_sites_solution_primary direct
_atom_sites_solution_secondary difmap
_cell_angle_alpha 90.00
_cell_angle_beta 115.937(3)
_cell_angle_gamma 90.00
_cell_formula_units_Z 4
_cell_length_a 7.5439(4)
_cell_length_b 18.0292(9)
_cell_length_c 7.6172(4)
_cell_measurement_reflns_used 3071
_cell_measurement_temperature 296(2)
_cell_measurement_theta_max 27.00
_cell_measurement_theta_min 2.28
_cell_volume 931.67(9)
_computing_cell_refinement 'SAINT (Bruker, 1998)'
_computing_data_collection 'SMART (Bruker, 1998)'
_computing_data_reduction 'SAINT (Bruker, 1998)'
_computing_molecular_graphics 'SHELXTL (Sheldrick, 2008)'
_computing_publication_material 'SHELXTL (Sheldrick, 2008)'
_computing_structure_refinement 'SHELXTL (Sheldrick, 2008)'
_computing_structure_solution 'SHELXTL (Sheldrick, 2008)'
_diffrn_ambient_temperature 296(2)
_diffrn_measured_fraction_theta_full 0.993
_diffrn_measured_fraction_theta_max 0.993
_diffrn_measurement_device_type 'Bruker SMART CCD area-detector'
_diffrn_measurement_method \w
_diffrn_radiation_monochromator graphite
_diffrn_radiation_source 'fine-focus sealed tube'
_diffrn_radiation_type MoK\a
_diffrn_radiation_wavelength 0.71073
_diffrn_reflns_av_R_equivalents 0.0459
_diffrn_reflns_av_sigmaI/netI 0.0338
_diffrn_reflns_limit_h_max 9
_diffrn_reflns_limit_h_min -9
_diffrn_reflns_limit_k_max 23
_diffrn_reflns_limit_k_min -23
_diffrn_reflns_limit_l_max 9
_diffrn_reflns_limit_l_min -9
_diffrn_reflns_number 14297
_diffrn_reflns_theta_full 27.73
_diffrn_reflns_theta_max 27.73
_diffrn_reflns_theta_min 2.26
_diffrn_standards_number 0
_exptl_absorpt_coefficient_mu 0.087
_exptl_absorpt_correction_T_max 0.990
_exptl_absorpt_correction_T_min 0.978
_exptl_absorpt_correction_type multi-scan
_exptl_absorpt_process_details '(SADABS; Bruker, 1998)'
_exptl_crystal_colour colourless
_exptl_crystal_density_diffrn 1.263
_exptl_crystal_density_method 'not measured'
_exptl_crystal_description block
_exptl_crystal_F_000 376
_exptl_crystal_size_max 0.42
_exptl_crystal_size_mid 0.21
_exptl_crystal_size_min 0.12
_refine_diff_density_max 0.212
_refine_diff_density_min -0.217
_refine_ls_extinction_method none
_refine_ls_goodness_of_fit_ref 1.022
_refine_ls_hydrogen_treatment constr
_refine_ls_matrix_type full
_refine_ls_number_parameters 120
_refine_ls_number_reflns 2172
_refine_ls_number_restraints 0
_refine_ls_restrained_S_all 1.022
_refine_ls_R_factor_all 0.0960
_refine_ls_R_factor_gt 0.0529
_refine_ls_shift/su_max 0.000
_refine_ls_shift/su_mean 0.000
_refine_ls_structure_factor_coef Fsqd
_refine_ls_weighting_details 'calc w=1/[\s^2^(Fo^2^)+(0.0882P)^2^+0.0683P] where P=(Fo^2^+2Fc^2^)/3'
_refine_ls_weighting_scheme calc
_refine_ls_wR_factor_gt 0.1377
_refine_ls_wR_factor_ref 0.1613
_reflns_number_gt 1301
_reflns_number_total 2172
_reflns_threshold_expression I>2\s(I)
_cod_data_source_file xu2604.cif
_cod_data_source_block I
_cod_depositor_comments
;
The following automatic conversions were performed:
'_symmetry_cell_setting' value 'Monoclinic' changed to 'monoclinic'
according to '/home/saulius/struct/CIF-dictionaries/cif_core.dic'
dictionary named 'cif_core.dic' version 2.4.1 from 2010-06-29.

Automatic conversion script
Id: cif_fix_enum 1527 2010-12-29 10:47:43Z saulius 

The following automatic conversions were performed:

'_symmetry_cell_setting' value 'Monoclinic' changed to 'monoclinic'
according to /home/saulius/struct/CIF-dictionaries/cif_core.dic
dictionary named 'cif_core.dic' version 2.4.1 from 2010-06-29.

Automatic conversion script
Id: cif_fix_values 1715 2011-07-08 13:25:40Z adriana 
;
_cod_original_cell_volume 931.67(8)
_cod_original_sg_symbol_H-M 'P 21/n'
_cod_database_code 2223592
_cod_database_fobs_code 2223592

loop_
_symmetry_equiv_pos_as_xyz
'x, y, z'
'-x+1/2, y+1/2, -z+1/2'
'-x, -y, -z'
'x-1/2, -y-1/2, z-1/2'

loop_
_atom_site_type_symbol
_atom_site_label
_atom_site_fract_x
_atom_site_fract_y
_atom_site_fract_z
_atom_site_U_iso_or_equiv
_atom_site_adp_type
_atom_site_calc_flag
_atom_site_refinement_flags
_atom_site_occupancy
_atom_site_disorder_assembly
_atom_site_disorder_group
N N1 0.6021(2) 0.20018(9) 0.3243(2) 0.0526(4) Uani d . 1 . .
N N2 0.5607(2) 0.23097(8) 0.1426(2) 0.0498(4) Uani d . 1 . .
H H2A 0.4896 0.2078 0.0361 0.060 Uiso calc R 1 . .
N N3 0.5259(3) 0.44511(10) -0.2362(3) 0.0683(5) Uani d . 1 . .
O O 0.74766(19) 0.33093(7) 0.29001(19) 0.0640(4) Uani d . 1 . .
C C1 0.5162(3) 0.07664(11) 0.1687(3) 0.0707(6) Uani d . 1 . .
H H1A 0.3751 0.0725 0.1065 0.106 Uiso calc R 1 . .
H H1B 0.5731 0.0290 0.2184 0.106 Uiso calc R 1 . .
H H1C 0.5612 0.0935 0.0755 0.106 Uiso calc R 1 . .
C C2 0.5773(2) 0.13080(11) 0.3328(3) 0.0522(5) Uani d . 1 . .
C C3 0.6197(3) 0.10093(13) 0.5301(3) 0.0748(6) Uani d . 1 . .
H H3A 0.6712 0.1398 0.6252 0.112 Uiso calc R 1 . .
H H3B 0.7147 0.0617 0.5627 0.112 Uiso calc R 1 . .
H H3C 0.5003 0.0821 0.5293 0.112 Uiso calc R 1 . .
C C4 0.6361(2) 0.29792(10) 0.1407(3) 0.0470(5) Uani d . 1 . .
C C5 0.5842(2) 0.33173(9) -0.0540(2) 0.0448(4) Uani d . 1 . .
C C6 0.5646(3) 0.29200(11) -0.2158(3) 0.0553(5) Uani d . 1 . .
H H7A 0.5770 0.2406 -0.2101 0.066 Uiso calc R 1 . .
C C7 0.5262(3) 0.32960(13) -0.3867(3) 0.0649(6) Uani d . 1 . .
H H8A 0.5129 0.3040 -0.4978 0.078 Uiso calc R 1 . .
C C8 0.5083(3) 0.40459(13) -0.3895(3) 0.0678(6) Uani d . 1 . .
H H9A 0.4821 0.4292 -0.5055 0.081 Uiso calc R 1 . .
C C9 0.5659(3) 0.40808(11) -0.0721(3) 0.0547(5) Uani d . 1 . .
H H10A 0.5827 0.4353 0.0377 0.066 Uiso calc R 1 . .

loop_
_atom_site_aniso_label
_atom_site_aniso_U_11
_atom_site_aniso_U_22
_atom_site_aniso_U_33
_atom_site_aniso_U_12
_atom_site_aniso_U_13
_atom_site_aniso_U_23
N1 0.0529(9) 0.0484(9) 0.0449(9) 0.0063(7) 0.0108(7) 0.0040(7)
N2 0.0472(8) 0.0448(9) 0.0428(8) -0.0020(7) 0.0062(6) -0.0001(7)
N3 0.0776(12) 0.0534(11) 0.0617(11) -0.0046(8) 0.0191(9) 0.0067(9)
O 0.0620(8) 0.0498(8) 0.0513(8) -0.0055(6) -0.0019(6) -0.0041(6)
C1 0.0713(13) 0.0476(12) 0.0699(14) 0.0045(10) 0.0092(11) 0.0022(10)
C2 0.0411(9) 0.0499(11) 0.0542(11) 0.0086(8) 0.0103(8) 0.0066(9)
C3 0.0817(14) 0.0678(14) 0.0718(15) 0.0150(12) 0.0306(12) 0.0183(12)
C4 0.0382(8) 0.0406(10) 0.0480(10) 0.0027(7) 0.0056(7) -0.0036(8)
C5 0.0341(8) 0.0432(10) 0.0481(11) -0.0022(7) 0.0096(7) -0.0036(8)
C6 0.0563(11) 0.0473(11) 0.0605(13) -0.0027(8) 0.0239(9) -0.0063(9)
C7 0.0699(13) 0.0732(15) 0.0559(13) -0.0130(11) 0.0315(10) -0.0100(11)
C8 0.0732(13) 0.0705(15) 0.0555(13) -0.0120(11) 0.0244(11) 0.0041(11)
C9 0.0528(10) 0.0466(11) 0.0532(11) -0.0041(8) 0.0127(8) -0.0030(9)

loop_
_atom_type_symbol
_atom_type_description
_atom_type_scat_dispersion_real
_atom_type_scat_dispersion_imag
_atom_type_scat_source
C C 0.0033 0.0016 'International Tables Vol C Tables 4.2.6.8 and 6.1.1.4'
H H 0.0000 0.0000 'International Tables Vol C Tables 4.2.6.8 and 6.1.1.4'
N N 0.0061 0.0033 'International Tables Vol C Tables 4.2.6.8 and 6.1.1.4'
O O 0.0106 0.0060 'International Tables Vol C Tables 4.2.6.8 and 6.1.1.4'

loop_
_geom_angle_atom_site_label_1
_geom_angle_atom_site_label_2
_geom_angle_atom_site_label_3
_geom_angle_site_symmetry_1
_geom_angle_site_symmetry_3
_geom_angle
_geom_angle_publ_flag
C2 N1 N2 . . 117.96(15) ?
C4 N2 N1 . . 117.32(14) ?
C4 N2 H2A . . 121.3 ?
N1 N2 H2A . . 121.3 ?
C9 N3 C8 . . 116.26(18) ?
C2 C1 H1A . . 109.5 ?
C2 C1 H1B . . 109.5 ?
H1A C1 H1B . . 109.5 ?
C2 C1 H1C . . 109.5 ?
H1A C1 H1C . . 109.5 ?
H1B C1 H1C . . 109.5 ?
N1 C2 C1 . . 126.87(17) ?
N1 C2 C3 . . 115.77(18) ?
C1 C2 C3 . . 117.34(18) ?
C2 C3 H3A . . 109.5 ?
C2 C3 H3B . . 109.5 ?
H3A C3 H3B . . 109.5 ?
C2 C3 H3C . . 109.5 ?
H3A C3 H3C . . 109.5 ?
H3B C3 H3C . . 109.5 ?
O C4 N2 . . 123.21(17) ?
O C4 C5 . . 119.84(16) ?
N2 C4 C5 . . 116.93(14) ?
C6 C5 C9 . . 117.46(17) ?
C6 C5 C4 . . 123.87(16) ?
C9 C5 C4 . . 118.56(16) ?
C5 C6 C7 . . 118.99(18) ?
C5 C6 H7A . . 120.5 ?
C7 C6 H7A . . 120.5 ?
C8 C7 C6 . . 118.78(19) ?
C8 C7 H8A . . 120.6 ?
C6 C7 H8A . . 120.6 ?
N3 C8 C7 . . 124.1(2) ?
N3 C8 H9A . . 117.9 ?
C7 C8 H9A . . 117.9 ?
N3 C9 C5 . . 124.38(18) ?
N3 C9 H10A . . 117.8 ?
C5 C9 H10A . . 117.8 ?

loop_
_geom_bond_atom_site_label_1
_geom_bond_atom_site_label_2
_geom_bond_site_symmetry_2
_geom_bond_distance
_geom_bond_publ_flag
N1 C2 . 1.271(2) ?
N1 N2 . 1.394(2) ?
N2 C4 . 1.337(2) ?
N2 H2A . 0.8600 ?
N3 C9 . 1.330(2) ?
N3 C8 . 1.334(3) ?
O C4 . 1.232(2) ?
C1 C2 . 1.492(3) ?
C1 H1A . 0.9600 ?
C1 H1B . 0.9600 ?
C1 H1C . 0.9600 ?
C2 C3 . 1.493(3) ?
C3 H3A . 0.9600 ?
C3 H3B . 0.9600 ?
C3 H3C . 0.9600 ?
C4 C5 . 1.489(2) ?
C5 C6 . 1.376(2) ?
C5 C9 . 1.384(2) ?
C6 C7 . 1.382(3) ?
C6 H7A . 0.9300 ?
C7 C8 . 1.358(3) ?
C7 H8A . 0.9300 ?
C8 H9A . 0.9300 ?
C9 H10A . 0.9300 ?

loop_
_geom_hbond_atom_site_label_D
_geom_hbond_atom_site_label_H
_geom_hbond_atom_site_label_A
_geom_hbond_site_symmetry_A
_geom_hbond_distance_DH
_geom_hbond_distance_HA
_geom_hbond_distance_DA
_geom_hbond_angle_DHA
N2 H2A O 4_565 0.86 2.08 2.9136(18) 162.0

loop_
_cod_related_entry_id
_cod_related_entry_database
_cod_related_entry_code
1 ChemSpider 240660
